data_2236939
loop_
_publ_author_name
'Yokota, Ruri'
'Kitamura, Chitoshi'
'Kawase, Takeshi'

_publ_section_title
;
 9,10-Diiodophenanthrene
;
_journal_coeditor_code JJ2155
_journal_issue 12
_journal_name_full 'Acta Crystallographica Section E'
_journal_page_first o3323
_journal_paper_doi 10.1107/S1600536812045758
_journal_volume 68
_journal_year 2012
_chemical_formula_iupac 'C14 H8 I2'
_chemical_formula_moiety 'C14 H8 I2'
_chemical_formula_sum 'C14 H8 I2'
_chemical_formula_weight 430
_chemical_name_systematic
;
9,10-diiodophenanthrene
;
_space_group_IT_number 15
_symmetry_cell_setting monoclinic
_symmetry_space_group_name_Hall '-C 2yc'
_symmetry_space_group_name_H-M 'C 1 2/c 1'
_atom_sites_solution_hydrogens geom
_atom_sites_solution_primary direct
_cell_angle_alpha 90
_cell_angle_beta 111.953(3)
_cell_angle_gamma 90
_cell_formula_units_Z 4
_cell_length_a 18.094(2)
_cell_length_b 9.4557(14)
_cell_length_c 7.4187(10)
_cell_measurement_reflns_used 3465
_cell_measurement_temperature 223
_cell_measurement_theta_max 27.52
_cell_measurement_theta_min 3.045
_cell_volume 1177.2(3)
_computing_cell_refinement 'PROCESS-AUTO (Rigaku, 1998)'
_computing_data_collection 'RAPID-AUTO (Rigaku, 1999)'
_computing_data_reduction 'PROCESS-AUTO (Rigaku, 1998)'
_computing_molecular_graphics 'ORTEP-3 for Windows (Farrugia, 1997)'
_computing_publication_material 'WinGX (Farrugia, 1999)'
_computing_structure_refinement 'SHELXL97 (Sheldrick, 2008)'
_computing_structure_solution 'SIR2004 (Burla <i>et al.</i>, 2005)'
_diffrn_ambient_temperature 223
_diffrn_detector_area_resol_mean 10
_diffrn_measured_fraction_theta_full 0.991
_diffrn_measured_fraction_theta_max 0.991
_diffrn_measurement_device_type 'Rigaku R-AXIS RAPID'
_diffrn_measurement_method \w
_diffrn_radiation_monochromator graphite
_diffrn_radiation_type MoK\a
_diffrn_radiation_wavelength 0.71073
_diffrn_reflns_av_R_equivalents 0.0301
_diffrn_reflns_limit_h_max 22
_diffrn_reflns_limit_h_min -23
_diffrn_reflns_limit_k_max 12
_diffrn_reflns_limit_k_min -12
_diffrn_reflns_limit_l_max 9
_diffrn_reflns_limit_l_min -8
_diffrn_reflns_number 5595
_diffrn_reflns_theta_full 27.47
_diffrn_reflns_theta_max 27.47
_diffrn_reflns_theta_min 3.49
_diffrn_standards_number 0
_exptl_absorpt_coefficient_mu 5.309
_exptl_absorpt_correction_T_max 0.8688
_exptl_absorpt_correction_T_min 0.3877
_exptl_absorpt_correction_type numerical
_exptl_absorpt_process_details '(NUMABS; Higashi, 1999)'
_exptl_crystal_colour colorless
_exptl_crystal_density_diffrn 2.426
_exptl_crystal_density_method 'not measured'
_exptl_crystal_description needle
_exptl_crystal_F_000 792
_exptl_crystal_size_max 0.52
_exptl_crystal_size_mid 0.08
_exptl_crystal_size_min 0.05
_refine_diff_density_max 0.92
_refine_diff_density_min -0.92
_refine_ls_extinction_method none
_refine_ls_goodness_of_fit_ref 1.121
_refine_ls_hydrogen_treatment constr
_refine_ls_matrix_type full
_refine_ls_number_parameters 73
_refine_ls_number_reflns 1345
_refine_ls_number_restraints 0
_refine_ls_restrained_S_all 1.121
_refine_ls_R_factor_all 0.0467
_refine_ls_R_factor_gt 0.0328
_refine_ls_shift/su_max 0
_refine_ls_shift/su_mean 0
_refine_ls_structure_factor_coef Fsqd
_refine_ls_weighting_details 'calc w=1/[\s^2^(Fo^2^)+(0.0077P)^2^+13.1956P] where P=(Fo^2^+2Fc^2^)/3'
_refine_ls_weighting_scheme calc
_refine_ls_wR_factor_gt 0.0664
_refine_ls_wR_factor_ref 0.083
_reflns_number_gt 1077
_reflns_number_total 1345
_reflns_threshold_expression I>2\s(I)
_cod_data_source_file jj2155.cif
_cod_data_source_block I
_cod_original_sg_symbol_H-M 'C 2/c'
_cod_database_code 2236939
_cod_database_fobs_code 2236939

loop_
_symmetry_equiv_pos_as_xyz
'x, y, z'
'-x, y, -z+1/2'
'x+1/2, y+1/2, z'
'-x+1/2, y+1/2, -z+1/2'
'-x, -y, -z'
'x, -y, z-1/2'
'-x+1/2, -y+1/2, -z'
'x+1/2, -y+1/2, z-1/2'

loop_
_atom_site_type_symbol
_atom_site_label
_atom_site_fract_x
_atom_site_fract_y
_atom_site_fract_z
_atom_site_U_iso_or_equiv
_atom_site_adp_type
_atom_site_calc_flag
_atom_site_refinement_flags
_atom_site_occupancy
_atom_site_symmetry_multiplicity
C C1 0.3399(3) 0.4417(6) 0.4793(7) 0.0368(12) Uani d . 1 1
H H1 0.3127 0.3564 0.4332 0.044 Uiso calc R 1 1
C C2 0.3020(3) 0.5667(8) 0.4155(8) 0.0470(15) Uani d . 1 1
H H2 0.2488 0.5669 0.3275 0.056 Uiso calc R 1 1
C C3 0.3408(3) 0.6927(7) 0.4781(9) 0.0467(15) Uani d . 1 1
H H3 0.3146 0.7786 0.4306 0.056 Uiso calc R 1 1
C C4 0.4171(4) 0.6931(6) 0.6089(8) 0.0424(13) Uani d . 1 1
H H4 0.4426 0.78 0.6529 0.051 Uiso calc R 1 1
C C5 0.4587(3) 0.5675(5) 0.6798(7) 0.0289(10) Uani d . 1 1
C C6 0.4192(3) 0.4383(5) 0.6137(7) 0.0261(9) Uani d . 1 1
C C7 0.4618(3) 0.3079(5) 0.6846(7) 0.0281(10) Uani d . 1 1
I I1 0.40244(3) 0.11933(4) 0.58098(7) 0.05783(18) Uani d . 1 1

loop_
_atom_site_aniso_label
_atom_site_aniso_U_11
_atom_site_aniso_U_22
_atom_site_aniso_U_33
_atom_site_aniso_U_12
_atom_site_aniso_U_13
_atom_site_aniso_U_23
C1 0.029(2) 0.051(3) 0.029(3) 0.003(2) 0.008(2) 0.001(2)
C2 0.026(3) 0.078(4) 0.034(3) 0.012(3) 0.007(2) 0.010(3)
C3 0.038(3) 0.057(4) 0.048(3) 0.024(3) 0.019(3) 0.020(3)
C4 0.048(3) 0.040(3) 0.048(3) 0.012(2) 0.028(3) 0.008(3)
C5 0.030(2) 0.030(2) 0.031(3) 0.0021(19) 0.017(2) 0.0012(19)
C6 0.023(2) 0.035(2) 0.024(2) 0.0010(18) 0.0126(18) 0.0001(18)
C7 0.033(2) 0.026(2) 0.025(2) -0.0029(18) 0.010(2) -0.0020(18)
I1 0.0670(3) 0.0402(2) 0.0526(3) -0.01527(19) 0.0067(2) -0.00726(18)

loop_
_atom_type_symbol
_atom_type_description
_atom_type_scat_dispersion_real
_atom_type_scat_dispersion_imag
_atom_type_scat_source
C C 0.0033 0.0016 'International Tables Vol C Tables 4.2.6.8 and 6.1.1.4'
H H 0 0 'International Tables Vol C Tables 4.2.6.8 and 6.1.1.4'
I I -0.4742 1.8119 'International Tables Vol C Tables 4.2.6.8 and 6.1.1.4'

loop_
_geom_angle_atom_site_label_1
_geom_angle_atom_site_label_2
_geom_angle_atom_site_label_3
_geom_angle_site_symmetry_1
_geom_angle_site_symmetry_3
_geom_angle
C2 C1 C6 . . 120.9(5)
C2 C1 H1 . . 119.6
C6 C1 H1 . . 119.6
C1 C2 C3 . . 120.7(5)
C1 C2 H2 . . 119.7
C3 C2 H2 . . 119.7
C4 C3 C2 . . 119.9(5)
C4 C3 H3 . . 120.1
C2 C3 H3 . . 120.1
C3 C4 C5 . . 121.8(6)
C3 C4 H4 . . 119.1
C5 C4 H4 . . 119.1
C4 C5 C6 . . 118.2(5)
C4 C5 C5 . 2_656 121.9(3)
C6 C5 C5 . 2_656 119.8(3)
C5 C6 C1 . . 118.5(5)
C5 C6 C7 . . 118.7(4)
C1 C6 C7 . . 122.8(5)
C7 C7 C6 2_656 . 121.5(3)
C7 C7 I1 2_656 . 120.77(13)
C6 C7 I1 . . 117.8(3)

loop_
_geom_bond_atom_site_label_1
_geom_bond_atom_site_label_2
_geom_bond_site_symmetry_2
_geom_bond_distance
C1 C2 . 1.359(8)
C1 C6 . 1.409(7)
C1 H1 . 0.94
C2 C3 . 1.372(9)
C2 H2 . 0.94
C3 C4 . 1.359(8)
C3 H3 . 0.94
C4 C5 . 1.399(7)
C4 H4 . 0.94
C5 C6 . 1.408(7)
C5 C5 2_656 1.467(10)
C6 C7 . 1.445(6)
C7 C7 2_656 1.360(9)
C7 I1 . 2.075(5)

loop_
_geom_torsion_atom_site_label_1
_geom_torsion_atom_site_label_2
_geom_torsion_atom_site_label_3
_geom_torsion_atom_site_label_4
_geom_torsion_site_symmetry_1
_geom_torsion_site_symmetry_4
_geom_torsion
C6 C1 C2 C3 . . 1.1(8)
C1 C2 C3 C4 . . -1.6(9)
C2 C3 C4 C5 . . 1.4(9)
C3 C4 C5 C6 . . -0.7(8)
C3 C4 C5 C5 . 2_656 179.7(6)
C4 C5 C6 C1 . . 0.2(7)
C5 C5 C6 C1 2_656 . 179.8(5)
C4 C5 C6 C7 . . 179.5(5)
C5 C5 C6 C7 2_656 . -0.9(8)
C2 C1 C6 C5 . . -0.4(7)
C2 C1 C6 C7 . . -179.6(5)
C5 C6 C7 C7 . 2_656 1.2(8)
C1 C6 C7 C7 . 2_656 -179.6(6)
C5 C6 C7 I1 . . -179.0(3)
C1 C6 C7 I1 . . 0.2(6)
